data_1556196
loop_
_publ_author_name
'Shaban Ragab, Sherif'
'Swaminathan, Subramani'
'Deniz, Erhan'
'Captain, Burjor'
'Raymo, Fran\,cisco M'

_publ_section_title
;
 Fluorescence photoactivation by ligand exchange around the boron center
 of a BODIPY chromophore.
;
_journal_issue 12
_journal_name_full 'Organic letters'
_journal_page_first 3154
_journal_page_last 3157
_journal_paper_doi 10.1021/ol401380n
_journal_volume 15
_journal_year 2013
_chemical_formula_sum 'C29 H31 B N2 O2'
_chemical_formula_weight 450.37
_space_group_IT_number 7
_space_group_name_Hall 'P -2yc'
_space_group_name_H-M_alt 'P 1 c 1'
_symmetry_cell_setting monoclinic
_symmetry_space_group_name_H-M 'P 1 c 1'
_atom_sites_solution_hydrogens geom
_atom_sites_solution_primary direct
_atom_sites_solution_secondary difmap
_audit_creation_method SHELXL-97
_cell_angle_alpha 90.00
_cell_angle_beta 111.4965(7)
_cell_angle_gamma 90.00
_cell_formula_units_Z 2
_cell_length_a 11.3125(6)
_cell_length_b 9.5581(5)
_cell_length_c 12.1929(6)
_cell_measurement_reflns_used 5711
_cell_measurement_temperature 296(2)
_cell_measurement_theta_max 31.00
_cell_measurement_theta_min 2.79
_cell_volume 1226.66(11)
_computing_cell_refinement 'SAINT+  V7.46A (Bruker, 2007)'
_computing_data_collection 'APEX2 v2.2-0 (Bruker, 2007)'
_computing_data_reduction 'SAINT+  V7.46A (Bruker, 2007)'
_computing_molecular_graphics 'XSHELL v4.02 (Bruker, 2000)'
_computing_publication_material 'XCIF v6.12 (Bruker, 2001)'
_computing_structure_refinement 'SHELXL-97 (Sheldrick, 2008)'
_computing_structure_solution 'SHELXS-97 (Sheldrick, 2008)'
_diffrn_ambient_temperature 296(2)
_diffrn_measured_fraction_theta_full 1.000
_diffrn_measured_fraction_theta_max 1.000
_diffrn_measurement_device_type 'Bruker SMART APEX2 CCD diffractometer'
_diffrn_measurement_method 'omega scans'
_diffrn_radiation_monochromator graphite
_diffrn_radiation_source 'fine-focus sealed tube'
_diffrn_radiation_type MoK\a
_diffrn_radiation_wavelength 0.71073
_diffrn_reflns_av_R_equivalents 0.0153
_diffrn_reflns_av_sigmaI/netI 0.0192
_diffrn_reflns_limit_h_max 13
_diffrn_reflns_limit_h_min -13
_diffrn_reflns_limit_k_max 11
_diffrn_reflns_limit_k_min -11
_diffrn_reflns_limit_l_max 15
_diffrn_reflns_limit_l_min -15
_diffrn_reflns_number 10441
_diffrn_reflns_theta_full 26.00
_diffrn_reflns_theta_max 26.00
_diffrn_reflns_theta_min 1.93
_exptl_absorpt_coefficient_mu 0.076
_exptl_absorpt_correction_T_max 0.7465
_exptl_absorpt_correction_T_min 0.6734
_exptl_absorpt_correction_type multi-scan
_exptl_absorpt_process_details '(SADABS 2007/4 Bruker)'
_exptl_crystal_colour red
_exptl_crystal_density_diffrn 1.219
_exptl_crystal_density_method 'not measured'
_exptl_crystal_description Block
_exptl_crystal_F_000 480
_exptl_crystal_size_max 0.50
_exptl_crystal_size_mid 0.38
_exptl_crystal_size_min 0.10
_refine_diff_density_max 0.142
_refine_diff_density_min -0.149
_refine_diff_density_rms 0.030
_refine_ls_abs_structure_details 'Flack H D (1983), Acta Cryst. A39, 876-881'
_refine_ls_abs_structure_Flack -0.4(15)
_refine_ls_extinction_coef 0.016(2)
_refine_ls_extinction_expression Fc^*^=kFc[1+0.001xFc^2^\l^3^/sin(2\q)]^-1/4^
_refine_ls_extinction_method SHELXL
_refine_ls_goodness_of_fit_ref 1.062
_refine_ls_hydrogen_treatment constr
_refine_ls_matrix_type full
_refine_ls_number_parameters 336
_refine_ls_number_reflns 4772
_refine_ls_number_restraints 2
_refine_ls_restrained_S_all 1.062
_refine_ls_R_factor_all 0.0450
_refine_ls_R_factor_gt 0.0393
_refine_ls_shift/su_max 0.004
_refine_ls_shift/su_mean 0.001
_refine_ls_structure_factor_coef Fsqd
_refine_ls_weighting_details 'calc w=1/[\s^2^(Fo^2^)+(0.0559P)^2^+0.1673P] where P=(Fo^2^+2Fc^2^)/3'
_refine_ls_weighting_scheme calc
_refine_ls_wR_factor_gt 0.1052
_refine_ls_wR_factor_ref 0.1102
_reflns_number_gt 4214
_reflns_number_total 4772
_reflns_threshold_expression >2sigma(I)
_cod_data_source_file ol401380n_si_002.cif
_cod_data_source_block collect_0m
_cod_depositor_comments
;
The following automatic conversions were performed:

data item '_exptl_absorpt_correction_type' value 'Multi-scan' was
changed to 'multi-scan' in accordance with the
/home/saulius/struct/COD-crude-data/automatic-downloads/DataCite-retrospective/ACS/depositions/lib/dictionaries/cif_core.dic
dictionary named 'cif_core.dic' version 2.4.2 last updated on
2011-04-26.

data item '_symmetry_cell_setting' value 'Monoclinic' was changed to
'monoclinic' in accordance with the
/home/saulius/struct/COD-crude-data/automatic-downloads/DataCite-retrospective/ACS/depositions/lib/dictionaries/cif_core.dic
dictionary named 'cif_core.dic' version 2.4.2 last updated on
2011-04-26.

Automatic conversion script
Id: cif_fix_values 6909 2019-04-08 15:41:33Z antanas 
;
_cod_original_sg_symbol_H-M Pc
_cod_database_code 1556196

loop_
_symmetry_equiv_pos_as_xyz
'x, y, z'
'x, -y, z+1/2'

loop_
_atom_site_label
_atom_site_type_symbol
_atom_site_fract_x
_atom_site_fract_y
_atom_site_fract_z
_atom_site_U_iso_or_equiv
_atom_site_adp_type
_atom_site_occupancy
_atom_site_symmetry_multiplicity
_atom_site_calc_flag
_atom_site_refinement_flags
_atom_site_disorder_assembly
_atom_site_disorder_group
C22 C 1.1299(2) 0.3188(2) 0.1673(2) 0.0487(5) Uani 1 1 d . A 1
C23 C 1.0875(2) 0.4422(2) 0.1053(2) 0.0505(6) Uani 1 1 d . A 1
C24 C 0.9667(2) 0.4707(2) 0.10687(19) 0.0482(5) Uani 1 1 d . A 1
C25 C 1.2562(2) 0.2544(3) 0.1875(3) 0.0634(7) Uani 1 1 d . A 1
H25A H 1.2469 0.1821 0.1303 0.095 Uiso 1 1 calc R A 1
H25B H 1.2897 0.2149 0.2653 0.095 Uiso 1 1 calc R A 1
H25C H 1.3134 0.3247 0.1801 0.095 Uiso 1 1 calc R A 1
C26 C 1.1555(2) 0.5251(3) 0.0411(3) 0.0592(6) Uani 1 1 d . A 1
H26A H 1.2450 0.5312 0.0899 0.071 Uiso 1 1 calc R A 1
H26B H 1.1215 0.6194 0.0278 0.071 Uiso 1 1 calc R A 1
C27 C 1.1414(3) 0.4593(3) -0.0758(2) 0.0717(8) Uani 1 1 d . A 1
H27A H 1.1780 0.3674 -0.0626 0.108 Uiso 1 1 calc R A 1
H27B H 1.1842 0.5159 -0.1147 0.108 Uiso 1 1 calc R A 1
H27C H 1.0529 0.4529 -0.1242 0.108 Uiso 1 1 calc R A 1
C28 C 0.8884(3) 0.5966(3) 0.0554(3) 0.0683(7) Uani 1 1 d . A 1
H28A H 0.8131 0.5688 -0.0089 0.102 Uiso 1 1 calc R A 1
H28B H 0.9367 0.6601 0.0272 0.102 Uiso 1 1 calc R A 1
H28C H 0.8651 0.6420 0.1147 0.102 Uiso 1 1 calc R A 1
C32 C 0.8861(2) 0.0199(2) 0.3629(2) 0.0499(5) Uani 1 1 d . A 1
C33 C 0.7666(2) 0.0506(2) 0.3643(2) 0.0496(5) Uani 1 1 d . A 1
C34 C 0.7242(2) 0.1741(3) 0.30050(19) 0.0478(5) Uani 1 1 d . A 1
C35 C 0.9621(3) -0.1079(3) 0.4152(3) 0.0668(7) Uani 1 1 d . A 1
H35A H 0.9536 -0.1747 0.3540 0.100 Uiso 1 1 calc R A 1
H35B H 0.9316 -0.1482 0.4720 0.100 Uiso 1 1 calc R A 1
H35C H 1.0499 -0.0828 0.4533 0.100 Uiso 1 1 calc R A 1
C36 C 0.6959(2) -0.0288(3) 0.4269(2) 0.0605(7) Uani 1 1 d . A 1
H36A H 0.7308 -0.1225 0.4440 0.073 Uiso 1 1 calc R A 1
H36B H 0.6075 -0.0371 0.3752 0.073 Uiso 1 1 calc R A 1
C37 C 0.7031(3) 0.0410(3) 0.5411(3) 0.0730(8) Uani 1 1 d . A 1
H37A H 0.7904 0.0500 0.5925 0.109 Uiso 1 1 calc R A 1
H37B H 0.6585 -0.0149 0.5788 0.109 Uiso 1 1 calc R A 1
H37C H 0.6650 0.1321 0.5243 0.109 Uiso 1 1 calc R A 1
C38 C 0.5986(2) 0.2420(3) 0.2755(3) 0.0616(7) Uani 1 1 d . A 1
H38A H 0.6110 0.3390 0.2970 0.092 Uiso 1 1 calc R A 1
H38B H 0.5555 0.1967 0.3205 0.092 Uiso 1 1 calc R A 1
H38C H 0.5485 0.2340 0.1930 0.092 Uiso 1 1 calc R A 1
C21 C 1.0365(5) 0.2687(6) 0.2025(5) 0.0401(7) Uani 0.724(3) 1 d P A 1
C31 C 0.9192(4) 0.1292(7) 0.2963(6) 0.0414(6) Uani 0.724(3) 1 d P A 1
N1 N 0.9356(4) 0.3640(5) 0.1635(4) 0.0405(7) Uani 0.724(3) 1 d P A 1
N2 N 0.8173(3) 0.2219(6) 0.2583(5) 0.0413(7) Uani 0.724(3) 1 d P A 1
O1 O 0.6973(2) 0.3580(2) 0.0780(2) 0.0497(6) Uani 0.724(3) 1 d P A 1
O2 O 0.7947(2) 0.4760(2) 0.2577(2) 0.0516(6) Uani 0.724(3) 1 d P A 1
B1 B 0.8144(3) 0.3544(3) 0.1940(3) 0.0421(5) Uani 0.724(3) 1 d P A 1
C1 C 1.0307(3) 0.1478(4) 0.2690(3) 0.0399(6) Uani 0.724(3) 1 d P A 1
C2 C 1.13548(14) 0.04834(15) 0.31223(18) 0.0460(8) Uani 0.724(3) 1 d PG A 1
C3 C 1.14380(17) -0.06029(17) 0.23961(19) 0.0596(12) Uani 0.724(3) 1 d PG A 1
H3 H 1.0801 -0.0726 0.1660 0.071 Uiso 0.724(3) 1 calc PR A 1
C4 C 1.24729(18) -0.15058(18) 0.2771(2) 0.0831(14) Uani 0.724(3) 1 d PG A 1
H4 H 1.2529 -0.2233 0.2285 0.100 Uiso 0.724(3) 1 calc PR A 1
C5 C 1.34247(16) -0.13224(18) 0.3871(2) 0.0883(17) Uani 0.724(3) 1 d PG A 1
H5 H 1.4117 -0.1926 0.4122 0.106 Uiso 0.724(3) 1 calc PR A 1
C6 C 1.33415(16) -0.02360(19) 0.4597(2) 0.067(3) Uani 0.724(3) 1 d PG A 1
H6 H 1.3978 -0.0113 0.5334 0.081 Uiso 0.724(3) 1 calc PR A 1
C7 C 1.23066(15) 0.06669(18) 0.42230(19) 0.0629(13) Uani 0.724(3) 1 d PG A 1
H7 H 1.2251 0.1394 0.4709 0.075 Uiso 0.724(3) 1 calc PR A 1
C8 C 0.62936(15) 0.46964(16) 0.0845(2) 0.0560(9) Uani 0.724(3) 1 d PG A 1
C9 C 0.51548(16) 0.51840(19) 0.0025(2) 0.0578(14) Uani 0.724(3) 1 d PG A 1
H9 H 0.4785 0.4729 -0.0695 0.069 Uiso 0.724(3) 1 calc PR A 1
C10 C 0.45692(17) 0.63511(19) 0.0281(2) 0.0815(13) Uani 0.724(3) 1 d PG A 1
H10 H 0.3807 0.6677 -0.0268 0.098 Uiso 0.724(3) 1 calc PR A 1
C11 C 0.51221(18) 0.70306(18) 0.1356(2) 0.0866(14) Uani 0.724(3) 1 d PG A 1
H11 H 0.4730 0.7811 0.1528 0.104 Uiso 0.724(3) 1 calc PR A 1
C12 C 0.62608(19) 0.65430(18) 0.2176(2) 0.0741(15) Uani 0.724(3) 1 d PG A 1
H12 H 0.6631 0.6998 0.2896 0.089 Uiso 0.724(3) 1 calc PR A 1
C13 C 0.68465(16) 0.53760(15) 0.1921(2) 0.0481(8) Uani 0.724(3) 1 d PG A 1
C1B C 0.81398(14) 0.35322(14) 0.19109(18) 0.0421(5) Uani 0.276(3) 1 d PG A 2
C2B C 0.71492(15) 0.45789(14) 0.15603(19) 0.047(2) Uani 0.276(3) 1 d PG A 2
C3B C 0.61711(16) 0.44162(17) 0.0473(2) 0.077(4) Uiso 0.276(3) 1 d PG A 2
H3B H 0.6216 0.3714 -0.0038 0.093 Uiso 0.276(3) 1 calc PR A 2
C4B C 0.51255(16) 0.53036(19) 0.0149(2) 0.117(9) Uiso 0.276(3) 1 d PG A 2
H4B H 0.4471 0.5195 -0.0579 0.140 Uiso 0.276(3) 1 calc PR A 2
C5B C 0.50580(17) 0.63536(17) 0.0912(2) 0.076(3) Uiso 0.276(3) 1 d PG A 2
H5B H 0.4358 0.6947 0.0695 0.092 Uiso 0.276(3) 1 calc PR A 2
C6B C 0.60361(19) 0.65162(17) 0.2000(2) 0.116(7) Uiso 0.276(3) 1 d PG A 2
H6B H 0.5991 0.7219 0.2511 0.139 Uiso 0.276(3) 1 calc PR A 2
C7B C 0.70818(18) 0.56288(16) 0.2324(2) 0.078(4) Uiso 0.276(3) 1 d PG A 2
H7B H 0.7736 0.5738 0.3052 0.094 Uiso 0.276(3) 1 calc PR A 2
O1B O 1.0516(5) 0.0249(5) 0.2101(5) 0.0441(15) Uani 0.276(3) 1 d P A 2
O2B O 1.1534(5) 0.1406(6) 0.3879(5) 0.0474(15) Uani 0.276(3) 1 d P A 2
C8B C 1.1540(6) -0.0335(7) 0.2724(6) 0.073(4) Uani 0.276(3) 1 d PG A 2
C9B C 1.2050(8) -0.1501(8) 0.2377(6) 0.076(3) Uiso 0.276(3) 1 d PG A 2
H9B H 1.1617 -0.1918 0.1651 0.091 Uiso 0.276(3) 1 calc PR A 2
C10B C 1.3209(7) -0.2043(7) 0.3116(6) 0.081(3) Uiso 0.276(3) 1 d PG A 2
H10B H 1.3550 -0.2823 0.2885 0.098 Uiso 0.276(3) 1 calc PR A 2
C11B C 1.3856(6) -0.1420(7) 0.4201(6) 0.060(3) Uiso 0.276(3) 1 d PG A 2
H11B H 1.4631 -0.1782 0.4696 0.072 Uiso 0.276(3) 1 calc PR A 2
C12B C 1.3346(7) -0.0254(8) 0.4547(6) 0.103(13) Uiso 0.276(3) 1 d PG A 2
H12B H 1.3779 0.0163 0.5273 0.123 Uiso 0.276(3) 1 calc PR A 2
C13B C 1.2188(6) 0.0288(6) 0.3809(6) 0.042(2) Uani 0.276(3) 1 d PG A 2
B1B B 1.0232(8) 0.1492(10) 0.2833(10) 0.0399(6) Uani 0.276(3) 1 d PG A 2
C21B C 0.9262(15) 0.3689(14) 0.1773(15) 0.0405(7) Uani 0.276(3) 1 d PG A 2
C31B C 0.8118(11) 0.2188(18) 0.2704(17) 0.0413(7) Uani 0.276(3) 1 d PG A 2
N1B N 1.0287(12) 0.2752(11) 0.2153(12) 0.0401(7) Uani 0.276(3) 1 d PG A 2
N2B N 0.9129(9) 0.1260(14) 0.3060(14) 0.0414(6) Uani 0.276(3) 1 d PG A 2

loop_
_atom_site_aniso_label
_atom_site_aniso_U_11
_atom_site_aniso_U_22
_atom_site_aniso_U_33
_atom_site_aniso_U_23
_atom_site_aniso_U_13
_atom_site_aniso_U_12
C22 0.0467(12) 0.0567(13) 0.0467(12) -0.0036(10) 0.0219(10) -0.0065(11)
C23 0.0493(13) 0.0582(13) 0.0492(13) -0.0046(11) 0.0242(11) -0.0114(10)
C24 0.0543(14) 0.0553(12) 0.0368(11) 0.0020(10) 0.0190(10) -0.0006(11)
C25 0.0462(13) 0.0795(17) 0.0663(17) 0.0135(13) 0.0228(13) 0.0014(12)
C26 0.0606(16) 0.0567(14) 0.0690(16) 0.0078(12) 0.0342(13) -0.0051(12)
C27 0.0855(19) 0.085(2) 0.0547(15) 0.0144(14) 0.0377(15) -0.0025(16)
C28 0.0678(17) 0.0657(16) 0.0819(19) 0.0199(14) 0.0398(15) 0.0052(13)
C32 0.0461(13) 0.0530(12) 0.0516(14) 0.0035(10) 0.0190(11) -0.0029(10)
C33 0.0548(14) 0.0515(12) 0.0443(12) 0.0000(10) 0.0203(11) -0.0050(10)
C34 0.0440(12) 0.0578(13) 0.0416(11) -0.0003(10) 0.0154(10) -0.0036(10)
C35 0.0671(17) 0.0716(16) 0.0633(16) 0.0167(13) 0.0258(14) 0.0142(13)
C36 0.0621(17) 0.0585(14) 0.0702(16) 0.0046(12) 0.0351(14) -0.0077(12)
C37 0.0774(18) 0.088(2) 0.0671(17) 0.0172(16) 0.0419(16) 0.0070(16)
C38 0.0510(14) 0.0699(16) 0.0715(17) 0.0081(12) 0.0313(13) 0.0027(11)
C21 0.0369(12) 0.0508(12) 0.0364(16) -0.0023(11) 0.0178(10) 0.0035(9)
C31 0.0411(11) 0.0480(11) 0.0372(15) 0.0049(10) 0.0168(9) 0.0023(9)
N1 0.0415(13) 0.0454(10) 0.0393(16) 0.0031(10) 0.0204(10) 0.0039(8)
N2 0.0374(10) 0.0521(11) 0.0388(16) 0.0048(10) 0.0192(9) 0.0031(9)
O1 0.0474(12) 0.0503(12) 0.0474(12) 0.0028(10) 0.0127(9) 0.0035(10)
O2 0.0519(13) 0.0545(12) 0.0486(13) -0.0053(10) 0.0188(11) 0.0105(10)
B1 0.0469(13) 0.0423(12) 0.0415(12) 0.0016(9) 0.0213(10) 0.0023(10)
C1 0.0423(12) 0.0446(11) 0.0349(14) -0.0039(10) 0.0167(10) 0.0042(10)
C2 0.0493(19) 0.0365(16) 0.056(2) -0.0027(15) 0.0240(19) 0.0016(14)
C3 0.066(2) 0.0486(17) 0.073(3) -0.0085(17) 0.0369(19) 0.0214(16)
C4 0.079(3) 0.055(2) 0.133(4) 0.006(2) 0.060(3) 0.033(2)
C5 0.047(2) 0.072(3) 0.142(4) 0.039(3) 0.031(3) 0.0180(18)
C6 0.033(2) 0.058(3) 0.095(5) 0.025(2) 0.0059(18) 0.0057(14)
C7 0.0462(19) 0.066(2) 0.062(3) 0.0086(19) 0.0016(16) -0.0122(17)
C8 0.0295(17) 0.058(2) 0.074(3) 0.022(2) 0.0119(17) 0.0055(14)
C9 0.0359(18) 0.059(2) 0.070(3) 0.0321(18) 0.0101(16) 0.0086(14)
C10 0.059(2) 0.073(2) 0.120(3) 0.043(2) 0.042(2) 0.0184(17)
C11 0.086(3) 0.056(2) 0.144(4) 0.026(2) 0.074(3) 0.0274(19)
C12 0.083(3) 0.0406(18) 0.125(4) 0.0062(17) 0.070(2) 0.0201(16)
C13 0.0478(16) 0.0419(16) 0.065(2) 0.0056(16) 0.0333(17) 0.0117(13)
C1B 0.0469(13) 0.0423(12) 0.0415(12) 0.0016(9) 0.0213(10) 0.0023(10)
C2B 0.050(5) 0.057(5) 0.047(5) -0.005(4) 0.031(5) 0.003(4)
O1B 0.046(3) 0.043(3) 0.044(3) -0.001(2) 0.018(3) -0.002(2)
O2B 0.036(3) 0.052(3) 0.042(3) 0.006(3) 0.001(2) 0.016(3)
C8B 0.083(8) 0.094(10) 0.030(5) -0.003(6) 0.006(5) -0.037(7)
C13B 0.029(4) 0.046(5) 0.033(5) 0.014(4) -0.008(4) -0.004(3)
B1B 0.0423(12) 0.0446(11) 0.0349(14) -0.0039(10) 0.0167(10) 0.0042(10)
C21B 0.0415(13) 0.0454(10) 0.0393(16) 0.0031(10) 0.0204(10) 0.0039(8)
C31B 0.0374(10) 0.0521(11) 0.0388(16) 0.0048(10) 0.0192(9) 0.0031(9)
N1B 0.0369(12) 0.0508(12) 0.0364(16) -0.0023(11) 0.0178(10) 0.0035(9)
N2B 0.0411(11) 0.0480(11) 0.0372(15) 0.0049(10) 0.0168(9) 0.0023(9)

loop_
_atom_type_symbol
_atom_type_description
_atom_type_scat_dispersion_real
_atom_type_scat_dispersion_imag
_atom_type_scat_source
C C 0.0033 0.0016 'International Tables Vol C Tables 4.2.6.8 and 6.1.1.4'
H H 0.0000 0.0000 'International Tables Vol C Tables 4.2.6.8 and 6.1.1.4'
B B 0.0013 0.0007 'International Tables Vol C Tables 4.2.6.8 and 6.1.1.4'
N N 0.0061 0.0033 'International Tables Vol C Tables 4.2.6.8 and 6.1.1.4'
O O 0.0106 0.0060 'International Tables Vol C Tables 4.2.6.8 and 6.1.1.4'

loop_
_geom_angle_atom_site_label_1
_geom_angle_atom_site_label_2
_geom_angle_atom_site_label_3
_geom_angle
C21 C22 C23 108.5(2)
C21 C22 C25 127.4(2)
C23 C22 C25 124.1(2)
C22 C23 C24 107.6(2)
C22 C23 C26 126.1(2)
C24 C23 C26 126.2(2)
N1 C24 C23 107.4(2)
N1 C24 C28 126.9(3)
C23 C24 C28 125.7(2)
C23 C26 C27 111.9(2)
C33 C32 C31 107.8(2)
C33 C32 C35 125.2(2)
C31 C32 C35 126.9(3)
C32 C33 C34 108.0(2)
C32 C33 C36 127.1(2)
C34 C33 C36 124.9(2)
C33 C34 N2 109.1(2)
C33 C34 C38 126.1(2)
N2 C34 C38 124.7(2)
C33 C36 C37 112.6(2)
C22 C21 N1 107.0(3)
C22 C21 C1 131.7(3)
N1 C21 C1 121.3(3)
N2 C31 C1 122.5(3)
N2 C31 C32 107.0(3)
C1 C31 C32 130.5(3)
C24 N1 C21 109.5(2)
C24 N1 B1 126.0(2)
C21 N1 B1 124.2(2)
C31 N2 C34 108.1(2)
C31 N2 B1 125.1(2)
C34 N2 B1 126.6(3)
C8 O1 B1 106.4(2)
C13 O2 B1 108.7(2)
O2 B1 N2 112.1(3)
O2 B1 O1 102.8(2)
N2 B1 O1 110.4(3)
O2 B1 N1 113.7(3)
N2 B1 N1 109.1(3)
O1 B1 N1 108.5(3)
C21 C1 C31 117.5(2)
C21 C1 C2 122.2(2)
C31 C1 C2 120.3(2)
C3 C2 C7 120.0
C3 C2 C1 119.5(2)
C7 C2 C1 120.4(2)
C4 C3 C2 120.0
C5 C4 C3 120.0
C4 C5 C6 120.0
C7 C6 C5 120.0
C6 C7 C2 120.0
O1 C8 C13 111.11(12)
O1 C8 C9 128.86(12)
C13 C8 C9 120.0
C10 C9 C8 120.0
C9 C10 C11 120.0
C10 C11 C12 120.0
C13 C12 C11 120.0
O2 C13 C12 129.17(12)
O2 C13 C8 110.82(12)
C12 C13 C8 120.0
C21B C1B C2B 123.3(4)
C21B C1B C31B 112.7(3)
C2B C1B C31B 123.2(3)
C3B C2B C7B 120.0
C3B C2B C1B 117.7
C7B C2B C1B 121.9
C2B C3B C4B 120.0
C3B C4B C5B 120.0
C6B C5B C4B 120.0
C5B C6B C7B 120.0
C2B C7B C6B 120.0
C8B O1B B1B 108.9(7)
C13B O2B B1B 111.9(7)
O1B C8B C9B 124.4(5)
O1B C8B C13B 115.6(5)
C9B C8B C13B 120.0
C8B C9B C10B 120.0
C9B C10B C11B 120.0
C12B C11B C10B 120.0
C11B C12B C13B 120.0
O2B C13B C12B 132.6(5)
O2B C13B C8B 107.3(5)
C12B C13B C8B 120.0
N2B B1B N1B 117.8
N2B B1B O2B 118.4(4)
N1B B1B O2B 106.3(4)
N2B B1B O1B 112.0(4)
N1B B1B O1B 103.7(4)
O2B B1B O1B 95.5(4)
C1B C21B N1B 126.2(5)
N2B C31B C1B 120.3(4)
C21B N1B B1B 120.4
C31B N2B B1B 122.3

loop_
_geom_bond_atom_site_label_1
_geom_bond_atom_site_label_2
_geom_bond_distance
C22 C21 1.366(7)
C22 C23 1.387(3)
C22 C25 1.491(3)
C23 C24 1.400(3)
C23 C26 1.508(3)
C24 N1 1.349(5)
C24 C28 1.489(4)
C26 C27 1.512(4)
C32 C33 1.389(3)
C32 C31 1.454(7)
C32 C35 1.495(4)
C33 C34 1.399(3)
C33 C36 1.498(3)
C34 N2 1.408(5)
C34 C38 1.488(3)
C36 C37 1.520(4)
C21 N1 1.400(4)
C21 C1 1.426(4)
C31 N2 1.392(4)
C31 C1 1.429(4)
N1 B1 1.549(5)
N2 B1 1.483(6)
O1 C8 1.334(2)
O1 B1 1.544(4)
O2 C13 1.344(3)
O2 B1 1.460(4)
C1 C2 1.459(3)
C2 C3 1.3900
C2 C7 1.3900
C3 C4 1.3900
C4 C5 1.3900
C5 C6 1.3900
C6 C7 1.3900
C8 C13 1.3901
C8 C9 1.3901
C9 C10 1.3900
C10 C11 1.3900
C11 C12 1.3900
C12 C13 1.3899
C1B C21B 1.349(17)
C1B C2B 1.4451
C1B C31B 1.614(17)
C2B C3B 1.3899
C2B C7B 1.3900
C3B C4B 1.3900
C4B C5B 1.3900
C5B C6B 1.3900
C6B C7B 1.3900
O1B C8B 1.259(8)
O1B B1B 1.587(11)
O2B C13B 1.320(8)
O2B B1B 1.558(10)
C8B C9B 1.3900
C8B C13B 1.3900
C9B C10B 1.3900
C10B C11B 1.3900
C11B C12B 1.3900
C12B C13B 1.3900
B1B N2B 1.3910
B1B N1B 1.4768
C21B N1B 1.4026
C31B N2B 1.3857
